data_7126804
loop_
_publ_author_name
'Dashitsyrenova, Dolgor D.'
'Adonin, Sergey A.'
'Gorokh, Igor D.'
'Kraevaya, Olga A.'
'Pavlova, Alina V.'
'Abramov, Pavel A.'
'Frolova, Lyubov A.'
'Sokolov, Maxim N.'
'Fedin, Vladimir P.'
'Troshin, Pavel A.'

_publ_section_title
;
 Memory devices based on novel alkyl viologen halobismuthate(iii)
 complexes.
;
_journal_issue 64
_journal_name_full 'Chemical communications (Cambridge, England)'
_journal_page_first 9162
_journal_page_last 9165
_journal_paper_doi 10.1039/d0cc03732j
_journal_volume 56
_journal_year 2020
_chemical_formula_sum 'C36 H52 Bi2 Cl10 N4'
_chemical_formula_weight 1313.27
_space_group_crystal_system triclinic
_space_group_IT_number 2
_space_group_name_Hall '-P 1'
_space_group_name_H-M_alt 'P -1'
_atom_sites_solution_hydrogens geom
_atom_sites_solution_primary direct
_atom_sites_solution_secondary difmap
_audit_creation_method SHELXL-2017/1
_audit_update_record
;
2020-05-12 deposited with the CCDC.	2020-07-02 downloaded from the CCDC.
;
_cell_angle_alpha 85.418(4)
_cell_angle_beta 85.632(3)
_cell_angle_gamma 89.424(3)
_cell_formula_units_Z 2
_cell_length_a 10.4247(3)
_cell_length_b 14.2467(8)
_cell_length_c 15.6532(6)
_cell_measurement_reflns_used 4727
_cell_measurement_temperature 130(2)
_cell_measurement_theta_max 28.5360
_cell_measurement_theta_min 3.5920
_cell_volume 2310.60(17)
_computing_cell_refinement 'CrysAlisPro 1.171.38.41 (Rigaku OD, 2015)'
_computing_data_collection 'CrysAlisPro 1.171.38.41 (Rigaku OD, 2015)'
_computing_data_reduction 'CrysAlisPro 1.171.38.41 (Rigaku OD, 2015)'
_computing_molecular_graphics 'ShelXle (H\"ubschle, 2011)'
_computing_publication_material 'CIFTAB-2014 (Sheldrick, 2014)'
_computing_structure_refinement 'SHELXL-2014 (Sheldrick, 2014)'
_computing_structure_solution 'SHELXS-2014 (Sheldrick, 2014)'
_diffrn_ambient_temperature 130(2)
_diffrn_detector 'CCD plate'
_diffrn_detector_area_resol_mean 10.6168
_diffrn_detector_type AtlasS2
_diffrn_measured_fraction_theta_full 0.996
_diffrn_measured_fraction_theta_max 0.996
_diffrn_measurement_device 'four-circle diffractometer'
_diffrn_measurement_device_type 'New Xcalibur, AtlasS2'
_diffrn_measurement_method '\w scans'
_diffrn_radiation_monochromator graphite
_diffrn_radiation_probe x-ray
_diffrn_radiation_source 'fine-focus sealed tube'
_diffrn_radiation_type MoK\a
_diffrn_radiation_wavelength 0.71073
_diffrn_reflns_av_R_equivalents 0.0364
_diffrn_reflns_av_unetI/netI 0.0678
_diffrn_reflns_Laue_measured_fraction_full 0.996
_diffrn_reflns_Laue_measured_fraction_max 0.996
_diffrn_reflns_limit_h_max 11
_diffrn_reflns_limit_h_min -12
_diffrn_reflns_limit_k_max 11
_diffrn_reflns_limit_k_min -17
_diffrn_reflns_limit_l_max 18
_diffrn_reflns_limit_l_min -19
_diffrn_reflns_number 17102
_diffrn_reflns_point_group_measured_fraction_full 0.996
_diffrn_reflns_point_group_measured_fraction_max 0.996
_diffrn_reflns_theta_full 25.500
_diffrn_reflns_theta_max 25.681
_diffrn_reflns_theta_min 3.371
_diffrn_source 'sealed X-ray tube'
_exptl_absorpt_coefficient_mu 8.215
_exptl_absorpt_correction_T_max 1.00000
_exptl_absorpt_correction_T_min 0.83752
_exptl_absorpt_correction_type multi-scan
_exptl_absorpt_process_details
;
CrysAlisPro 1.171.38.41 (Rigaku Oxford Diffraction, 2015)
Empirical absorption correction using spherical harmonics,
implemented in SCALE3 ABSPACK scaling algorithm.
;
_exptl_crystal_colour colorless
_exptl_crystal_density_diffrn 1.888
_exptl_crystal_description block
_exptl_crystal_F_000 1264
_exptl_crystal_size_max 0.120
_exptl_crystal_size_mid 0.120
_exptl_crystal_size_min 0.080
_refine_diff_density_max 2.358
_refine_diff_density_min -1.555
_refine_diff_density_rms 0.165
_refine_ls_extinction_method none
_refine_ls_goodness_of_fit_ref 0.999
_refine_ls_hydrogen_treatment constr
_refine_ls_matrix_type full
_refine_ls_number_parameters 445
_refine_ls_number_reflns 8756
_refine_ls_number_restraints 0
_refine_ls_restrained_S_all 0.999
_refine_ls_R_factor_all 0.0676
_refine_ls_R_factor_gt 0.0369
_refine_ls_shift/su_max 0.001
_refine_ls_shift/su_mean 0.000
_refine_ls_structure_factor_coef Fsqd
_refine_ls_weighting_details 'w=1/[\s^2^(Fo^2^)+(0.0158P)^2^] where P=(Fo^2^+2Fc^2^)/3'
_refine_ls_weighting_scheme calc
_refine_ls_wR_factor_gt 0.0608
_refine_ls_wR_factor_ref 0.0714
_reflns_Friedel_coverage 0.000
_reflns_number_gt 6039
_reflns_number_total 8756
_reflns_threshold_expression >2\s(I)
_cod_data_source_file d0cc03732j2.cif
_cod_data_source_block 1
_cod_depositor_comments 'Adding full bibliography for 7126804--7126807.cif.'
_cod_database_code 7126804
_shelx_shelxl_version_number 2017/1
_shelx_space_group_comment
;
The symmetry employed for this shelxl refinement is uniquely defined
by the following loop, which should always be used as a source of
symmetry information in preference to the above space-group names.
They are only intended as comments.
;
_shelx_estimated_absorpt_t_min 0.439
_shelx_estimated_absorpt_t_max 0.559

loop_
_space_group_symop_operation_xyz
'x, y, z'
'-x, -y, -z'

loop_
_atom_site_label
_atom_site_type_symbol
_atom_site_fract_x
_atom_site_fract_y
_atom_site_fract_z
_atom_site_U_iso_or_equiv
_atom_site_adp_type
_atom_site_occupancy
_atom_site_site_symmetry_order
_atom_site_calc_flag
_atom_site_refinement_flags_posn
_atom_site_refinement_flags_adp
_atom_site_refinement_flags_occupancy
_atom_site_disorder_assembly
_atom_site_disorder_group
C1 C 0.3548(8) 0.5338(6) 0.4251(5) 0.045(2) Uani 1 1 d . . . . .
H1A H 0.405475 0.554525 0.470368 0.068 Uiso 1 1 calc R U . . .
H1B H 0.272827 0.568081 0.425604 0.068 Uiso 1 1 calc R U . . .
H1C H 0.338327 0.466105 0.435473 0.068 Uiso 1 1 calc R U . . .
C2 C 0.4290(7) 0.5535(6) 0.3384(5) 0.038(2) Uani 1 1 d . . . . .
H2A H 0.512504 0.519927 0.339042 0.045 Uiso 1 1 calc R U . . .
H2B H 0.447059 0.621816 0.329181 0.045 Uiso 1 1 calc R U . . .
C3 C 0.3578(6) 0.5236(5) 0.2635(4) 0.0261(17) Uani 1 1 d . . . . .
H3A H 0.273302 0.556041 0.263950 0.031 Uiso 1 1 calc R U . . .
H3B H 0.407448 0.544930 0.209073 0.031 Uiso 1 1 calc R U . . .
C4 C 0.3360(6) 0.4188(5) 0.2647(5) 0.0263(18) Uani 1 1 d . . . . .
H4A H 0.281663 0.397212 0.317158 0.032 Uiso 1 1 calc R U . . .
H4B H 0.289801 0.405091 0.214192 0.032 Uiso 1 1 calc R U . . .
C5 C 0.4953(6) 0.3145(5) 0.3331(4) 0.0248(17) Uani 1 1 d . . . . .
H5A H 0.437575 0.309433 0.383182 0.030 Uiso 1 1 calc R U . . .
C6 C 0.6114(6) 0.2687(5) 0.3338(4) 0.0227(16) Uani 1 1 d . . . . .
H6A H 0.634203 0.231870 0.383747 0.027 Uiso 1 1 calc R U . . .
C7 C 0.5434(6) 0.3746(5) 0.1902(4) 0.0228(17) Uani 1 1 d . . . . .
H7A H 0.519311 0.411760 0.140860 0.027 Uiso 1 1 calc R U . . .
C8 C 0.6594(6) 0.3294(5) 0.1887(4) 0.0187(16) Uani 1 1 d . . . . .
H8A H 0.715511 0.334295 0.137809 0.022 Uiso 1 1 calc R U . . .
C9 C 0.6953(6) 0.2769(5) 0.2603(4) 0.0204(16) Uani 1 1 d . . . . .
C10 C 0.8217(6) 0.2269(5) 0.2595(4) 0.0177(15) Uani 1 1 d . . . . .
C11 C 0.9196(6) 0.2511(5) 0.1952(4) 0.0244(17) Uani 1 1 d . . . . .
H11A H 0.903011 0.296678 0.149679 0.029 Uiso 1 1 calc R U . . .
C12 C 1.0378(6) 0.2101(5) 0.1973(4) 0.0248(17) Uani 1 1 d . . . . .
H12A H 1.103075 0.228088 0.153508 0.030 Uiso 1 1 calc R U . . .
C13 C 0.8524(6) 0.1576(5) 0.3234(4) 0.0213(17) Uani 1 1 d . . . . .
H13A H 0.788999 0.137316 0.367600 0.026 Uiso 1 1 calc R U . . .
C14 C 0.9744(6) 0.1185(5) 0.3225(4) 0.0196(16) Uani 1 1 d . . . . .
H14A H 0.994442 0.072485 0.366870 0.024 Uiso 1 1 calc R U . . .
C15 C 1.1934(6) 0.1003(5) 0.2582(4) 0.0235(17) Uani 1 1 d . . . . .
H15A H 1.197704 0.054190 0.308714 0.028 Uiso 1 1 calc R U . . .
H15B H 1.258480 0.149493 0.262410 0.028 Uiso 1 1 calc R U . . .
C16 C 1.2256(7) 0.0508(5) 0.1771(5) 0.0321(18) Uani 1 1 d . . . . .
H16A H 1.315295 0.027298 0.177396 0.039 Uiso 1 1 calc R U . . .
H16B H 1.221308 0.097314 0.126871 0.039 Uiso 1 1 calc R U . . .
C17 C 1.1366(7) -0.0323(6) 0.1658(5) 0.042(2) Uani 1 1 d . . . . .
H17A H 1.184988 -0.076829 0.129854 0.051 Uiso 1 1 calc R U . . .
H17B H 1.115729 -0.065795 0.222976 0.051 Uiso 1 1 calc R U . . .
C18 C 1.0139(7) -0.0084(6) 0.1265(5) 0.045(2) Uani 1 1 d . . . . .
H18A H 0.965181 -0.066084 0.122415 0.067 Uiso 1 1 calc R U . . .
H18B H 0.963085 0.033959 0.162295 0.067 Uiso 1 1 calc R U . . .
H18C H 1.032565 0.022890 0.068876 0.067 Uiso 1 1 calc R U . . .
C23 C 1.0140(6) 0.3172(5) 0.7572(4) 0.0217(16) Uani 1 1 d . . . . .
H23A H 1.070623 0.343294 0.793714 0.026 Uiso 1 1 calc R U . . .
C24 C 0.8936(5) 0.2893(5) 0.7900(4) 0.0197(15) Uani 1 1 d . . . . .
H24A H 0.867770 0.295412 0.848783 0.024 Uiso 1 1 calc R U . . .
C25 C 0.9742(6) 0.2702(5) 0.6235(5) 0.0252(17) Uani 1 1 d . . . . .
H25A H 1.004406 0.261765 0.565807 0.030 Uiso 1 1 calc R U . . .
C26 C 0.8528(6) 0.2432(5) 0.6509(4) 0.0182(15) Uani 1 1 d . . . . .
H26A H 0.797971 0.218667 0.612392 0.022 Uiso 1 1 calc R U . . .
C27 C 0.8090(6) 0.2520(5) 0.7370(4) 0.0207(16) Uani 1 1 d . . . . .
C28 C 0.6783(6) 0.2213(5) 0.7710(4) 0.0163(15) Uani 1 1 d . . . . .
C29 C 0.6221(6) 0.2537(5) 0.8461(4) 0.0254(18) Uani 1 1 d . . . . .
H29A H 0.668612 0.295748 0.876258 0.031 Uiso 1 1 calc R U . . .
C30 C 0.5009(6) 0.2266(5) 0.8780(4) 0.0214(16) Uani 1 1 d . . . . .
H30A H 0.463498 0.249544 0.929618 0.026 Uiso 1 1 calc R U . . .
C31 C 0.6078(5) 0.1582(5) 0.7291(4) 0.0195(15) Uani 1 1 d . . . . .
H31A H 0.643767 0.132936 0.678232 0.023 Uiso 1 1 calc R U . . .
C32 C 0.4865(6) 0.1332(5) 0.7623(4) 0.0219(16) Uani 1 1 d . . . . .
H32A H 0.437699 0.091567 0.733190 0.026 Uiso 1 1 calc R U . . .
N1 N 1.0536(5) 0.3086(4) 0.6749(3) 0.0206(13) Uani 1 1 d . . . . .
N2 N 0.4356(4) 0.1665(4) 0.8347(3) 0.0209(13) Uani 1 1 d . . . . .
N3 N 0.4616(5) 0.3662(4) 0.2633(4) 0.0212(13) Uani 1 1 d . . . . .
N4 N 1.0636(5) 0.1444(4) 0.2605(3) 0.0216(13) Uani 1 1 d . . . . .
Cl1 Cl 0.48020(15) 0.23366(12) 0.55020(10) 0.0245(4) Uani 1 1 d . . . . .
Cl2 Cl 0.31057(15) 0.39860(13) 0.84345(10) 0.0230(4) Uani 1 1 d . . . . .
Cl3 Cl 0.00565(17) 0.52208(14) 0.87786(11) 0.0308(4) Uani 1 1 d . . . . .
Cl4 Cl 0.18628(15) -0.04720(13) 0.46659(10) 0.0248(4) Uani 1 1 d . . . . .
Cl5 Cl 0.51746(15) 0.04249(12) 0.37977(10) 0.0207(4) Uani 1 1 d . . . . .
Cl6 Cl 0.32008(17) 0.56064(14) 1.02190(11) 0.0322(5) Uani 1 1 d . . . . .
Cl7 Cl 0.03378(15) 0.26119(13) 0.97599(11) 0.0262(4) Uani 1 1 d . . . . .
Cl8 Cl 0.32316(15) 0.29800(12) 1.07218(10) 0.0226(4) Uani 1 1 d . . . . .
Cl9 Cl 0.19671(15) 0.21856(13) 0.43637(10) 0.0228(4) Uani 1 1 d . . . . .
Cl10 Cl 0.18622(15) 0.09712(12) 0.65977(10) 0.0221(4) Uani 1 1 d . . . . .
Bi1 Bi 0.33223(2) 0.08803(2) 0.51851(2) 0.01611(8) Uani 1 1 d . . . . .
Bi2 Bi 0.17489(2) 0.41883(2) 0.98679(2) 0.01925(8) Uani 1 1 d . . . . .
C19A C 1.0853(7) 0.6088(6) 0.5991(5) 0.045(2) Uiso 0.3 1 d . . P A 1
H19A H 1.040361 0.649704 0.639123 0.067 Uiso 0.3 1 calc R U P A 1
H19B H 1.168404 0.636765 0.577953 0.067 Uiso 0.3 1 calc R U P A 1
H19C H 1.033090 0.601948 0.550496 0.067 Uiso 0.3 1 calc R U P A 1
C20A C 1.107(2) 0.5148(16) 0.6440(15) 0.020(5) Uiso 0.3 1 d . . P A 1
H20A H 1.021723 0.489497 0.666816 0.025 Uiso 0.3 1 calc R U P A 1
H20D H 1.156370 0.524142 0.694138 0.025 Uiso 0.3 1 calc R U P A 1
C21A C 1.177(2) 0.4373(18) 0.5924(17) 0.029(6) Uiso 0.3 1 d . . P A 1
H21A H 1.132871 0.430121 0.539673 0.035 Uiso 0.3 1 calc R U P A 1
H21B H 1.266394 0.458300 0.574530 0.035 Uiso 0.3 1 calc R U P A 1
C22A C 1.1822(6) 0.3453(5) 0.6419(4) 0.0246(16) Uiso 0.3 1 d . . P A 1
H22A H 1.235243 0.351046 0.691056 0.029 Uiso 0.3 1 calc R U P A 1
H22B H 1.225056 0.299326 0.604876 0.029 Uiso 0.3 1 calc R U P A 1
C19B C 1.0853(7) 0.6088(6) 0.5991(5) 0.045(2) Uiso 0.7 1 d . . P A 2
H19D H 1.016935 0.640332 0.567868 0.067 Uiso 0.7 1 calc R U P A 2
H19E H 1.075788 0.623432 0.659358 0.067 Uiso 0.7 1 calc R U P A 2
H19F H 1.169276 0.630852 0.573146 0.067 Uiso 0.7 1 calc R U P A 2
C20B C 1.0760(10) 0.5029(8) 0.5942(8) 0.036(3) Uiso 0.7 1 d . . P A 2
H20B H 0.990735 0.480677 0.619637 0.043 Uiso 0.7 1 calc R U P A 2
H20C H 1.084365 0.488108 0.533295 0.043 Uiso 0.7 1 calc R U P A 2
C21B C 1.1792(9) 0.4531(8) 0.6413(7) 0.027(2) Uiso 0.7 1 d . . P A 2
H21C H 1.170044 0.469849 0.701614 0.033 Uiso 0.7 1 calc R U P A 2
H21D H 1.263309 0.477422 0.615740 0.033 Uiso 0.7 1 calc R U P A 2
C22B C 1.1822(6) 0.3453(5) 0.6419(4) 0.0246(16) Uiso 0.7 1 d . . P A 2
H22C H 1.203645 0.326421 0.582971 0.029 Uiso 0.7 1 calc R U P A 2
H22D H 1.248681 0.319168 0.679115 0.029 Uiso 0.7 1 calc R U P A 2
C33A C 0.3050(6) 0.1370(5) 0.8701(4) 0.0232(16) Uiso 0.3 1 d . . P B 3
H33A H 0.254912 0.118830 0.822787 0.028 Uiso 0.3 1 calc R U P B 3
H33B H 0.260480 0.190766 0.895962 0.028 Uiso 0.3 1 calc R U P B 3
C34A C 0.3099(7) 0.0556(6) 0.9368(5) 0.045(2) Uiso 0.3 1 d . . P B 3
H34A H 0.312910 0.085064 0.991825 0.054 Uiso 0.3 1 calc R U P B 3
H34D H 0.224019 0.026191 0.938930 0.054 Uiso 0.3 1 calc R U P B 3
C35A C 0.3983(18) -0.0223(15) 0.9432(13) 0.014(5) Uiso 0.3 1 d . . P B 3
H35A H 0.399630 -0.051026 1.002811 0.017 Uiso 0.3 1 calc R U P B 3
H35B H 0.486697 -0.004207 0.920624 0.017 Uiso 0.3 1 calc R U P B 3
C36A C 0.335(3) -0.088(3) 0.884(2) 0.058(9) Uiso 0.3 1 d . . P B 3
H36A H 0.384555 -0.146168 0.881199 0.087 Uiso 0.3 1 calc R U P B 3
H36B H 0.246723 -0.102192 0.907632 0.087 Uiso 0.3 1 calc R U P B 3
H36C H 0.332788 -0.055911 0.826390 0.087 Uiso 0.3 1 calc R U P B 3
C33B C 0.3050(6) 0.1370(5) 0.8701(4) 0.0232(16) Uiso 0.7 1 d . . P B 4
H33C H 0.254912 0.118830 0.822787 0.028 Uiso 0.7 1 calc R U P B 4
H33D H 0.260480 0.190766 0.895962 0.028 Uiso 0.7 1 calc R U P B 4
C34B C 0.3099(7) 0.0556(6) 0.9368(5) 0.045(2) Uiso 0.7 1 d . . P B 4
H34B H 0.223826 0.045448 0.967240 0.054 Uiso 0.7 1 calc R U P B 4
H34C H 0.371051 0.069394 0.979548 0.054 Uiso 0.7 1 calc R U P B 4
C35B C 0.3553(12) -0.0372(9) 0.8907(8) 0.045(3) Uiso 0.7 1 d . . P B 4
H35C H 0.305077 -0.042469 0.840168 0.054 Uiso 0.7 1 calc R U P B 4
H35D H 0.447088 -0.030591 0.869808 0.054 Uiso 0.7 1 calc R U P B 4
C36B C 0.3393(11) -0.1248(10) 0.9481(9) 0.057(4) Uiso 0.7 1 d . . P B 4
H36D H 0.368438 -0.178797 0.916596 0.086 Uiso 0.7 1 calc R U P B 4
H36E H 0.390427 -0.120860 0.997699 0.086 Uiso 0.7 1 calc R U P B 4
H36F H 0.248324 -0.132746 0.968040 0.086 Uiso 0.7 1 calc R U P B 4

loop_
_atom_site_aniso_label
_atom_site_aniso_U_11
_atom_site_aniso_U_22
_atom_site_aniso_U_33
_atom_site_aniso_U_23
_atom_site_aniso_U_13
_atom_site_aniso_U_12
C1 0.070(6) 0.035(6) 0.032(5) -0.006(4) -0.009(4) 0.009(4)
C2 0.044(5) 0.023(5) 0.047(5) -0.001(4) -0.014(4) 0.005(4)
C3 0.024(4) 0.023(5) 0.031(4) 0.000(4) -0.004(3) 0.010(3)
C4 0.023(4) 0.025(5) 0.031(4) -0.002(4) -0.003(3) 0.005(3)
C5 0.039(4) 0.013(4) 0.021(4) 0.007(3) 0.002(3) 0.002(3)
C6 0.030(4) 0.014(4) 0.024(4) 0.004(3) -0.003(3) 0.006(3)
C7 0.031(4) 0.025(5) 0.013(4) -0.003(3) -0.001(3) -0.005(3)
C8 0.016(4) 0.025(4) 0.016(4) -0.005(3) 0.002(3) 0.001(3)
C9 0.027(4) 0.021(4) 0.013(4) -0.002(3) 0.000(3) -0.006(3)
C10 0.029(4) 0.012(4) 0.012(4) -0.003(3) -0.001(3) -0.003(3)
C11 0.026(4) 0.023(4) 0.023(4) 0.003(3) 0.003(3) 0.008(3)
C12 0.024(4) 0.028(5) 0.020(4) 0.004(3) 0.005(3) -0.001(3)
C13 0.026(4) 0.025(4) 0.013(4) 0.004(3) -0.004(3) -0.004(3)
C14 0.024(4) 0.025(4) 0.009(4) 0.001(3) -0.002(3) 0.002(3)
C15 0.017(4) 0.029(5) 0.024(4) 0.001(3) -0.003(3) 0.006(3)
C16 0.037(4) 0.030(5) 0.029(4) -0.008(4) 0.002(3) 0.011(4)
C17 0.062(6) 0.025(5) 0.040(5) 0.004(4) -0.015(4) 0.009(4)
C18 0.049(5) 0.042(6) 0.045(5) -0.007(4) -0.011(4) -0.007(4)
C23 0.024(4) 0.021(4) 0.020(4) 0.000(3) -0.006(3) 0.000(3)
C24 0.018(4) 0.022(4) 0.017(4) 0.005(3) 0.000(3) 0.004(3)
C25 0.029(4) 0.022(5) 0.025(4) -0.007(3) 0.001(3) 0.007(3)
C26 0.018(4) 0.010(4) 0.027(4) 0.000(3) -0.005(3) 0.003(3)
C27 0.024(4) 0.014(4) 0.022(4) 0.008(3) -0.001(3) 0.007(3)
C28 0.022(4) 0.013(4) 0.013(4) 0.008(3) -0.001(3) 0.002(3)
C29 0.028(4) 0.024(5) 0.026(4) -0.013(4) -0.002(3) 0.001(3)
C30 0.026(4) 0.027(5) 0.011(4) -0.005(3) 0.001(3) 0.002(3)
C31 0.018(4) 0.020(4) 0.020(4) -0.001(3) 0.002(3) 0.009(3)
C32 0.021(4) 0.027(5) 0.019(4) -0.003(3) -0.007(3) 0.004(3)
N1 0.021(3) 0.019(4) 0.021(3) 0.003(3) -0.001(2) 0.004(2)
N2 0.012(3) 0.024(4) 0.027(3) -0.006(3) -0.002(2) 0.006(2)
N3 0.022(3) 0.015(3) 0.026(3) -0.004(3) 0.002(2) 0.000(2)
N4 0.024(3) 0.023(4) 0.016(3) 0.003(3) 0.000(2) -0.001(3)
Cl1 0.0309(10) 0.0216(11) 0.0218(10) -0.0032(8) -0.0045(7) -0.0044(8)
Cl2 0.0239(9) 0.0265(11) 0.0182(9) -0.0025(8) 0.0011(7) -0.0016(8)
Cl3 0.0441(11) 0.0256(11) 0.0214(10) 0.0004(8) 0.0021(8) 0.0083(8)
Cl4 0.0314(10) 0.0222(11) 0.0213(9) -0.0022(8) -0.0032(7) -0.0044(8)
Cl5 0.0258(9) 0.0212(10) 0.0145(9) -0.0031(8) 0.0028(6) 0.0033(7)
Cl6 0.0481(12) 0.0261(12) 0.0231(10) -0.0078(9) 0.0004(8) -0.0108(9)
Cl7 0.0250(9) 0.0289(11) 0.0241(10) 0.0022(8) -0.0020(7) -0.0032(8)
Cl8 0.0245(9) 0.0241(11) 0.0190(9) -0.0011(8) -0.0020(7) 0.0010(7)
Cl9 0.0243(9) 0.0234(11) 0.0208(9) -0.0018(8) -0.0015(7) 0.0045(7)
Cl10 0.0249(9) 0.0224(11) 0.0183(9) -0.0023(8) 0.0032(7) 0.0009(7)
Bi1 0.01958(15) 0.01391(16) 0.01455(15) -0.00058(12) -0.00009(10) 0.00136(11)
Bi2 0.02330(16) 0.01787(17) 0.01591(15) 0.00030(12) 0.00095(11) 0.00181(12)

loop_
_atom_type_symbol
_atom_type_description
_atom_type_scat_dispersion_real
_atom_type_scat_dispersion_imag
_atom_type_scat_source
C C 0.0033 0.0016 'International Tables Vol C Tables 4.2.6.8 and 6.1.1.4'
H H 0.0000 0.0000 'International Tables Vol C Tables 4.2.6.8 and 6.1.1.4'
N N 0.0061 0.0033 'International Tables Vol C Tables 4.2.6.8 and 6.1.1.4'
Cl Cl 0.1484 0.1585 'International Tables Vol C Tables 4.2.6.8 and 6.1.1.4'
Bi Bi -4.1077 10.2566 'International Tables Vol C Tables 4.2.6.8 and 6.1.1.4'

loop_
_geom_angle_atom_site_label_1
_geom_angle_atom_site_label_2
_geom_angle_atom_site_label_3
_geom_angle
_geom_angle_site_symmetry_1
_geom_angle_site_symmetry_3
_geom_angle_publ_flag
C2 C1 H1A 109.5 . . ?
C2 C1 H1B 109.5 . . ?
H1A C1 H1B 109.5 . . ?
C2 C1 H1C 109.5 . . ?
H1A C1 H1C 109.5 . . ?
H1B C1 H1C 109.5 . . ?
C1 C2 C3 113.5(6) . . ?
C1 C2 H2A 108.9 . . ?
C3 C2 H2A 108.9 . . ?
C1 C2 H2B 108.9 . . ?
C3 C2 H2B 108.9 . . ?
H2A C2 H2B 107.7 . . ?
C4 C3 C2 114.4(6) . . ?
C4 C3 H3A 108.7 . . ?
C2 C3 H3A 108.7 . . ?
C4 C3 H3B 108.7 . . ?
C2 C3 H3B 108.7 . . ?
H3A C3 H3B 107.6 . . ?
N3 C4 C3 110.8(5) . . ?
N3 C4 H4A 109.5 . . ?
C3 C4 H4A 109.5 . . ?
N3 C4 H4B 109.5 . . ?
C3 C4 H4B 109.5 . . ?
H4A C4 H4B 108.1 . . ?
N3 C5 C6 121.3(6) . . ?
N3 C5 H5A 119.3 . . ?
C6 C5 H5A 119.3 . . ?
C5 C6 C9 118.9(6) . . ?
C5 C6 H6A 120.6 . . ?
C9 C6 H6A 120.6 . . ?
C8 C7 N3 119.8(6) . . ?
C8 C7 H7A 120.1 . . ?
N3 C7 H7A 120.1 . . ?
C7 C8 C9 120.3(6) . . ?
C7 C8 H8A 119.9 . . ?
C9 C8 H8A 119.9 . . ?
C8 C9 C6 119.4(7) . . ?
C8 C9 C10 120.9(6) . . ?
C6 C9 C10 119.7(6) . . ?
C13 C10 C11 116.2(6) . . ?
C13 C10 C9 123.2(6) . . ?
C11 C10 C9 120.5(6) . . ?
C12 C11 C10 120.8(7) . . ?
C12 C11 H11A 119.6 . . ?
C10 C11 H11A 119.6 . . ?
N4 C12 C11 120.9(6) . . ?
N4 C12 H12A 119.5 . . ?
C11 C12 H12A 119.5 . . ?
C14 C13 C10 120.5(6) . . ?
C14 C13 H13A 119.7 . . ?
C10 C13 H13A 119.7 . . ?
N4 C14 C13 120.7(6) . . ?
N4 C14 H14A 119.6 . . ?
C13 C14 H14A 119.6 . . ?
N4 C15 C16 112.6(5) . . ?
N4 C15 H15A 109.1 . . ?
C16 C15 H15A 109.1 . . ?
N4 C15 H15B 109.1 . . ?
C16 C15 H15B 109.1 . . ?
H15A C15 H15B 107.8 . . ?
C15 C16 C17 114.4(6) . . ?
C15 C16 H16A 108.7 . . ?
C17 C16 H16A 108.7 . . ?
C15 C16 H16B 108.7 . . ?
C17 C16 H16B 108.7 . . ?
H16A C16 H16B 107.6 . . ?
C18 C17 C16 116.4(7) . . ?
C18 C17 H17A 108.2 . . ?
C16 C17 H17A 108.2 . . ?
C18 C17 H17B 108.2 . . ?
C16 C17 H17B 108.2 . . ?
H17A C17 H17B 107.4 . . ?
C17 C18 H18A 109.5 . . ?
C17 C18 H18B 109.5 . . ?
H18A C18 H18B 109.5 . . ?
C17 C18 H18C 109.5 . . ?
H18A C18 H18C 109.5 . . ?
H18B C18 H18C 109.5 . . ?
N1 C23 C24 121.4(6) . . ?
N1 C23 H23A 119.3 . . ?
C24 C23 H23A 119.3 . . ?
C23 C24 C27 120.0(6) . . ?
C23 C24 H24A 120.0 . . ?
C27 C24 H24A 120.0 . . ?
N1 C25 C26 122.5(6) . . ?
N1 C25 H25A 118.8 . . ?
C26 C25 H25A 118.8 . . ?
C25 C26 C27 119.1(6) . . ?
C25 C26 H26A 120.4 . . ?
C27 C26 H26A 120.4 . . ?
C24 C27 C26 117.6(6) . . ?
C24 C27 C28 120.9(6) . . ?
C26 C27 C28 121.4(6) . . ?
C29 C28 C31 117.6(6) . . ?
C29 C28 C27 120.9(6) . . ?
C31 C28 C27 121.5(6) . . ?
C30 C29 C28 121.6(6) . . ?
C30 C29 H29A 119.2 . . ?
C28 C29 H29A 119.2 . . ?
N2 C30 C29 118.7(6) . . ?
N2 C30 H30A 120.6 . . ?
C29 C30 H30A 120.6 . . ?
C32 C31 C28 119.4(6) . . ?
C32 C31 H31A 120.3 . . ?
C28 C31 H31A 120.3 . . ?
N2 C32 C31 121.1(6) . . ?
N2 C32 H32A 119.5 . . ?
C31 C32 H32A 119.5 . . ?
C23 N1 C25 119.3(6) . . ?
C23 N1 C22B 118.9(5) . . ?
C25 N1 C22B 121.7(5) . . ?
C23 N1 C22A 118.9(5) . . ?
C25 N1 C22A 121.7(5) . . ?
C32 N2 C30 121.6(5) . . ?
C32 N2 C33B 120.0(5) . . ?
C30 N2 C33B 118.4(5) . . ?
C32 N2 C33A 120.0(5) . . ?
C30 N2 C33A 118.4(5) . . ?
C5 N3 C7 120.3(6) . . ?
C5 N3 C4 120.5(5) . . ?
C7 N3 C4 119.1(6) . . ?
C14 N4 C12 120.7(6) . . ?
C14 N4 C15 120.7(6) . . ?
C12 N4 C15 118.6(5) . . ?
Bi2 Cl3 Bi2 96.91(5) . 2_567 ?
Bi1 Cl5 Bi1 96.47(5) 2_656 . ?
Cl10 Bi1 Cl9 92.14(5) . . ?
Cl10 Bi1 Cl4 91.76(5) . . ?
Cl9 Bi1 Cl4 90.61(5) . . ?
Cl10 Bi1 Cl1 93.59(5) . . ?
Cl9 Bi1 Cl1 84.38(5) . . ?
Cl4 Bi1 Cl1 172.80(5) . . ?
Cl10 Bi1 Cl5 84.69(5) . 2_656 ?
Cl9 Bi1 Cl5 174.69(5) . 2_656 ?
Cl4 Bi1 Cl5 93.74(5) . 2_656 ?
Cl1 Bi1 Cl5 91.56(5) . 2_656 ?
Cl10 Bi1 Cl5 167.80(5) . . ?
Cl9 Bi1 Cl5 99.84(5) . . ?
Cl4 Bi1 Cl5 85.89(5) . . ?
Cl1 Bi1 Cl5 89.87(5) . . ?
Cl5 Bi1 Cl5 83.52(5) 2_656 . ?
Cl2 Bi2 Cl8 91.57(5) . . ?
Cl2 Bi2 Cl6 91.87(5) . . ?
Cl8 Bi2 Cl6 90.32(6) . . ?
Cl2 Bi2 Cl7 93.59(5) . . ?
Cl8 Bi2 Cl7 82.27(5) . . ?
Cl6 Bi2 Cl7 170.91(5) . . ?
Cl2 Bi2 Cl3 83.61(5) . . ?
Cl8 Bi2 Cl3 170.00(5) . . ?
Cl6 Bi2 Cl3 98.56(6) . . ?
Cl7 Bi2 Cl3 89.28(5) . . ?
Cl2 Bi2 Cl3 166.06(6) . 2_567 ?
Cl8 Bi2 Cl3 102.21(5) . 2_567 ?
Cl6 Bi2 Cl3 86.00(5) . 2_567 ?
Cl7 Bi2 Cl3 90.40(5) . 2_567 ?
Cl3 Bi2 Cl3 83.09(5) . 2_567 ?
C20A C19A H19A 109.5 . . ?
C20A C19A H19B 109.5 . . ?
H19A C19A H19B 109.5 . . ?
C20A C19A H19C 109.5 . . ?
H19A C19A H19C 109.5 . . ?
H19B C19A H19C 109.5 . . ?
C19A C20A C21A 118.6(18) . . ?
C19A C20A H20A 107.7 . . ?
C21A C20A H20A 107.7 . . ?
C19A C20A H20D 107.7 . . ?
C21A C20A H20D 107.7 . . ?
H20A C20A H20D 107.1 . . ?
C22A C21A C20A 113.1(19) . . ?
C22A C21A H21A 109.0 . . ?
C20A C21A H21A 109.0 . . ?
C22A C21A H21B 109.0 . . ?
C20A C21A H21B 109.0 . . ?
H21A C21A H21B 107.8 . . ?
C21A C22A N1 113.6(10) . . ?
C21A C22A H22A 108.8 . . ?
N1 C22A H22A 108.8 . . ?
C21A C22A H22B 108.8 . . ?
N1 C22A H22B 108.8 . . ?
H22A C22A H22B 107.7 . . ?
C20B C19B H19D 109.5 . . ?
C20B C19B H19E 109.5 . . ?
H19D C19B H19E 109.5 . . ?
C20B C19B H19F 109.5 . . ?
H19D C19B H19F 109.5 . . ?
H19E C19B H19F 109.5 . . ?
C21B C20B C19B 110.6(9) . . ?
C21B C20B H20B 109.5 . . ?
C19B C20B H20B 109.5 . . ?
C21B C20B H20C 109.5 . . ?
C19B C20B H20C 109.5 . . ?
H20B C20B H20C 108.1 . . ?
C20B C21B C22B 116.6(8) . . ?
C20B C21B H21C 108.1 . . ?
C22B C21B H21C 108.1 . . ?
C20B C21B H21D 108.1 . . ?
C22B C21B H21D 108.1 . . ?
H21C C21B H21D 107.3 . . ?
N1 C22B C21B 108.5(6) . . ?
N1 C22B H22C 110.0 . . ?
C21B C22B H22C 110.0 . . ?
N1 C22B H22D 110.0 . . ?
C21B C22B H22D 110.0 . . ?
H22C C22B H22D 108.4 . . ?
N2 C33A C34A 111.6(6) . . ?
N2 C33A H33A 109.3 . . ?
C34A C33A H33A 109.3 . . ?
N2 C33A H33B 109.3 . . ?
C34A C33A H33B 109.3 . . ?
H33A C33A H33B 108.0 . . ?
C35A C34A C33A 130.4(10) . . ?
C35A C34A H34A 104.7 . . ?
C33A C34A H34A 104.7 . . ?
C35A C34A H34D 104.7 . . ?
C33A C34A H34D 104.7 . . ?
H34A C34A H34D 105.7 . . ?
C34A C35A C36A 98.6(18) . . ?
C34A C35A H35A 112.0 . . ?
C36A C35A H35A 112.0 . . ?
C34A C35A H35B 112.0 . . ?
C36A C35A H35B 112.0 . . ?
H35A C35A H35B 109.7 . . ?
C35A C36A H36A 109.5 . . ?
C35A C36A H36B 109.5 . . ?
H36A C36A H36B 109.5 . . ?
C35A C36A H36C 109.5 . . ?
H36A C36A H36C 109.5 . . ?
H36B C36A H36C 109.5 . . ?
N2 C33B C34B 111.6(6) . . ?
N2 C33B H33C 109.3 . . ?
C34B C33B H33C 109.3 . . ?
N2 C33B H33D 109.3 . . ?
C34B C33B H33D 109.3 . . ?
H33C C33B H33D 108.0 . . ?
C33B C34B C35B 109.1(7) . . ?
C33B C34B H34B 109.9 . . ?
C35B C34B H34B 109.9 . . ?
C33B C34B H34C 109.9 . . ?
C35B C34B H34C 109.9 . . ?
H34B C34B H34C 108.3 . . ?
C36B C35B C34B 113.2(10) . . ?
C36B C35B H35C 108.9 . . ?
C34B C35B H35C 108.9 . . ?
C36B C35B H35D 108.9 . . ?
C34B C35B H35D 108.9 . . ?
H35C C35B H35D 107.7 . . ?
C35B C36B H36D 109.5 . . ?
C35B C36B H36E 109.5 . . ?
H36D C36B H36E 109.5 . . ?
C35B C36B H36F 109.5 . . ?
H36D C36B H36F 109.5 . . ?
H36E C36B H36F 109.5 . . ?

loop_
_geom_bond_atom_site_label_1
_geom_bond_atom_site_label_2
_geom_bond_distance
_geom_bond_site_symmetry_2
_geom_bond_publ_flag
C1 C2 1.518(10) . ?
C1 H1A 0.9800 . ?
C1 H1B 0.9800 . ?
C1 H1C 0.9800 . ?
C2 C3 1.525(9) . ?
C2 H2A 0.9900 . ?
C2 H2B 0.9900 . ?
C3 C4 1.512(9) . ?
C3 H3A 0.9900 . ?
C3 H3B 0.9900 . ?
C4 N3 1.501(8) . ?
C4 H4A 0.9900 . ?
C4 H4B 0.9900 . ?
C5 N3 1.335(8) . ?
C5 C6 1.371(9) . ?
C5 H5A 0.9500 . ?
C6 C9 1.389(9) . ?
C6 H6A 0.9500 . ?
C7 C8 1.364(9) . ?
C7 N3 1.371(8) . ?
C7 H7A 0.9500 . ?
C8 C9 1.371(9) . ?
C8 H8A 0.9500 . ?
C9 C10 1.491(8) . ?
C10 C13 1.400(9) . ?
C10 C11 1.403(9) . ?
C11 C12 1.360(9) . ?
C11 H11A 0.9500 . ?
C12 N4 1.347(8) . ?
C12 H12A 0.9500 . ?
C13 C14 1.382(9) . ?
C13 H13A 0.9500 . ?
C14 N4 1.325(8) . ?
C14 H14A 0.9500 . ?
C15 N4 1.486(8) . ?
C15 C16 1.515(9) . ?
C15 H15A 0.9900 . ?
C15 H15B 0.9900 . ?
C16 C17 1.542(10) . ?
C16 H16A 0.9900 . ?
C16 H16B 0.9900 . ?
C17 C18 1.486(9) . ?
C17 H17A 0.9900 . ?
C17 H17B 0.9900 . ?
C18 H18A 0.9800 . ?
C18 H18B 0.9800 . ?
C18 H18C 0.9800 . ?
C23 N1 1.336(8) . ?
C23 C24 1.370(8) . ?
C23 H23A 0.9500 . ?
C24 C27 1.392(8) . ?
C24 H24A 0.9500 . ?
C25 N1 1.347(8) . ?
C25 C26 1.354(9) . ?
C25 H25A 0.9500 . ?
C26 C27 1.404(9) . ?
C26 H26A 0.9500 . ?
C27 C28 1.481(8) . ?
C28 C29 1.384(9) . ?
C28 C31 1.400(9) . ?
C29 C30 1.370(9) . ?
C29 H29A 0.9500 . ?
C30 N2 1.353(8) . ?
C30 H30A 0.9500 . ?
C31 C32 1.369(8) . ?
C31 H31A 0.9500 . ?
C32 N2 1.335(8) . ?
C32 H32A 0.9500 . ?
N1 C22B 1.485(8) . ?
N1 C22A 1.485(8) . ?
N2 C33B 1.482(8) . ?
N2 C33A 1.482(8) . ?
Cl1 Bi1 2.6972(16) . ?
Cl2 Bi2 2.5942(16) . ?
Cl3 Bi2 2.8617(18) . ?
Cl3 Bi2 2.8958(18) 2_567 ?
Cl4 Bi1 2.6805(16) . ?
Cl5 Bi1 2.8804(17) 2_656 ?
Cl5 Bi1 2.9030(16) . ?
Cl6 Bi2 2.6533(17) . ?
Cl7 Bi2 2.7206(17) . ?
Cl8 Bi2 2.6519(17) . ?
Cl9 Bi1 2.6361(17) . ?
Cl10 Bi1 2.5984(16) . ?
C19A C20A 1.49(2) . ?
C19A H19A 0.9800 . ?
C19A H19B 0.9800 . ?
C19A H19C 0.9800 . ?
C20A C21A 1.57(3) . ?
C20A H20A 0.9900 . ?
C20A H20D 0.9900 . ?
C21A C22A 1.47(3) . ?
C21A H21A 0.9900 . ?
C21A H21B 0.9900 . ?
C22A H22A 0.9900 . ?
C22A H22B 0.9900 . ?
C19B C20B 1.521(14) . ?
C19B H19D 0.9800 . ?
C19B H19E 0.9800 . ?
C19B H19F 0.9800 . ?
C20B C21B 1.492(14) . ?
C20B H20B 0.9900 . ?
C20B H20C 0.9900 . ?
C21B C22B 1.534(12) . ?
C21B H21C 0.9900 . ?
C21B H21D 0.9900 . ?
C22B H22C 0.9900 . ?
C22B H22D 0.9900 . ?
C33A C34A 1.501(10) . ?
C33A H33A 0.9900 . ?
C33A H33B 0.9900 . ?
C34A C35A 1.44(2) . ?
C34A H34A 0.9900 . ?
C34A H34D 0.9900 . ?
C35A C36A 1.55(3) . ?
C35A H35A 0.9900 . ?
C35A H35B 0.9900 . ?
C36A H36A 0.9800 . ?
C36A H36B 0.9800 . ?
C36A H36C 0.9800 . ?
C33B C34B 1.501(10) . ?
C33B H33C 0.9900 . ?
C33B H33D 0.9900 . ?
C34B C35B 1.607(15) . ?
C34B H34B 0.9900 . ?
C34B H34C 0.9900 . ?
C35B C36B 1.481(18) . ?
C35B H35C 0.9900 . ?
C35B H35D 0.9900 . ?
C36B H36D 0.9800 . ?
C36B H36E 0.9800 . ?
C36B H36F 0.9800 . ?
